data_7202979
loop_
_publ_author_name
'O'Leary, Jane'
'Wallis, John D.'

_publ_section_title
;
 A competition between O&#x22EF;N and O&#x22EF;C through space
 interactions in the crystal structures of
 3,3&#x2032;-dinitro-2,2&#x2032;-bipyridine N-oxides and
 N,N&#x2032;-dioxides
;
_journal_issue 10
_journal_name_full CrystEngComm
_journal_page_first 941
_journal_paper_doi 10.1039/b707822f
_journal_volume 9
_journal_year 2007
_chemical_formula_sum 'C10 H6 N4 O6'
_chemical_formula_weight 278.19
_chemical_melting_point 477(2)
_chemical_name_common 3,3-Dinitro-2,2-bipyridine-1,1-dioxide
_chemical_name_systematic
;
3,3-Dinitro-2,2-bipyridine-1,1-dioxide
;
_space_group_IT_number 2
_symmetry_cell_setting triclinic
_symmetry_space_group_name_Hall '-P 1'
_symmetry_space_group_name_H-M 'P -1'
_atom_sites_solution_hydrogens difmap
_atom_sites_solution_primary direct
_audit_creation_method SHELXL-97
_cell_angle_alpha 102.8252(2)
_cell_angle_beta 90.226(2)
_cell_angle_gamma 111.154(3)
_cell_formula_units_Z 2
_cell_length_a 6.1226(3)
_cell_length_b 7.4847(4)
_cell_length_c 13.5200(8)
_cell_measurement_reflns_used 2075
_cell_measurement_temperature 150(2)
_cell_measurement_theta_max 27.48
_cell_measurement_theta_min 2.91
_cell_volume 560.99(5)
_computing_cell_refinement
;
DENZO (Otwinowski and Minor, 1997) and COLLECT (Hooft, 1998)
;
_computing_data_collection
;
DENZO (Otwinowski and Minor, 1997) and COLLECT (Hooft, 1998)
;
_computing_data_reduction
;
DENZO (Otwinowski and Minor, 1997) and COLLECT (Hooft, 1998)
;
_computing_molecular_graphics 'ORTEPIII (Johnson and Burnett, 1996)'
_computing_publication_material 'SHELXL-97 (Sheldrick, 1997)'
_computing_structure_refinement 'SHELXL-97 (Sheldrick, 1997)'
_computing_structure_solution 'SHELXS-97 (Sheldrick, 1990)'
_diffrn_ambient_temperature 150(2)
_diffrn_detector_area_resol_mean 9.091
_diffrn_measured_fraction_theta_full 0.970
_diffrn_measured_fraction_theta_max 0.970
_diffrn_measurement_device_type 'Enraf Nonius KappaCCD area detector'
_diffrn_measurement_method 'Phi and Omega scans to fill Ewald sphere'
_diffrn_radiation_monochromator graphite
_diffrn_radiation_source 'Enraf Nonius FR591 rotating anode'
_diffrn_radiation_type MoK\a
_diffrn_radiation_wavelength 0.71073
_diffrn_reflns_av_R_equivalents 0.0435
_diffrn_reflns_av_sigmaI/netI 0.0435
_diffrn_reflns_limit_h_max 7
_diffrn_reflns_limit_h_min -7
_diffrn_reflns_limit_k_max 8
_diffrn_reflns_limit_k_min -8
_diffrn_reflns_limit_l_max 15
_diffrn_reflns_limit_l_min -15
_diffrn_reflns_number 6412
_diffrn_reflns_theta_full 24.97
_diffrn_reflns_theta_max 24.97
_diffrn_reflns_theta_min 1.55
_exptl_absorpt_coefficient_mu 0.140
_exptl_absorpt_correction_T_max 0.986
_exptl_absorpt_correction_T_min 0.935
_exptl_absorpt_correction_type multi-scan
_exptl_absorpt_process_details
;
using multiple and symmetry-related data measurements via the program
SORTAV (Blessing, 1995)
See R.H. Blessing, Acta Cryst., (1995), A51, 33-38
;
_exptl_crystal_colour green
_exptl_crystal_density_diffrn 1.647
_exptl_crystal_density_method 'not measured'
_exptl_crystal_description plate
_exptl_crystal_F_000 284
_exptl_crystal_size_max 0.3
_exptl_crystal_size_mid 0.2
_exptl_crystal_size_min 0.07
_refine_diff_density_max 0.472
_refine_diff_density_min -0.424
_refine_diff_density_rms 0.065
_refine_ls_extinction_method none
_refine_ls_goodness_of_fit_ref 1.104
_refine_ls_hydrogen_treatment refall
_refine_ls_matrix_type full
_refine_ls_number_parameters 205
_refine_ls_number_reflns 1916
_refine_ls_number_restraints 0
_refine_ls_restrained_S_all 1.104
_refine_ls_R_factor_all 0.0970
_refine_ls_R_factor_gt 0.0570
_refine_ls_shift/su_max 0.003
_refine_ls_shift/su_mean 0.001
_refine_ls_structure_factor_coef Fsqd
_refine_ls_weighting_details 'calc w=1/[\s^2^(Fo^2^)+(0.0736P)^2^+0.4046P] where P=(Fo^2^+2Fc^2^)/3'
_refine_ls_weighting_scheme calc
_refine_ls_wR_factor_gt 0.1398
_refine_ls_wR_factor_ref 0.1578
_reflns_number_gt 1279
_reflns_number_total 1916
_reflns_threshold_expression >2sigma(I)
_cod_data_source_file b707822f.txt
_cod_data_source_block compound14
_cod_depositor_comments
;
The following automatic conversions were performed:

'_chemical_melting_point' value '475-479' was changed to '477(2)' -
the average value was taken and precision was estimated.

Automatic conversion script
Id: cif_fix_values 1646 2011-03-28 12:23:43Z adriana 
;
_cod_original_sg_symbol_H-M P-1
_cod_database_code 7202979

loop_
_symmetry_equiv_pos_as_xyz
'x, y, z'
'-x, -y, -z'

loop_
_atom_site_label
_atom_site_type_symbol
_atom_site_fract_x
_atom_site_fract_y
_atom_site_fract_z
_atom_site_U_iso_or_equiv
_atom_site_adp_type
_atom_site_occupancy
_atom_site_symmetry_multiplicity
_atom_site_calc_flag
_atom_site_refinement_flags
_atom_site_disorder_assembly
_atom_site_disorder_group
O1B O 0.2045(4) 0.3669(3) 0.35908(17) 0.0360(6) Uani 1 1 d . . .
O2A O -0.2708(4) 0.1602(4) 0.2426(2) 0.0581(8) Uani 1 1 d . . .
O3A O -0.3598(4) 0.2072(4) 0.3997(2) 0.0674(10) Uani 1 1 d . . .
N1B N 0.2392(4) 0.2908(3) 0.26718(19) 0.0279(6) Uani 1 1 d . . .
N2A N -0.2755(5) 0.1293(4) 0.3282(3) 0.0474(9) Uani 1 1 d . . .
C2A C 0.0143(5) -0.0305(4) 0.2981(2) 0.0290(7) Uani 1 1 d . . .
C3A C -0.1778(5) -0.0146(4) 0.3479(3) 0.0310(8) Uani 1 1 d . . .
C4A C -0.2873(6) -0.1319(4) 0.4117(3) 0.0351(8) Uani 1 1 d . . .
C5A C -0.2024(6) -0.2738(5) 0.4234(3) 0.0352(8) Uani 1 1 d . . .
C6A C -0.0124(6) -0.2912(4) 0.3756(3) 0.0401(9) Uani 1 1 d . . .
O1A O 0.2771(4) -0.1896(3) 0.2686(2) 0.0579(8) Uani 1 1 d . . .
O2B O -0.1217(5) -0.2876(4) 0.1082(2) 0.0727(10) Uani 1 1 d . . .
O3B O 0.1784(9) -0.2695(5) 0.0206(4) 0.164(3) Uani 1 1 d . . .
N1A N 0.0969(4) -0.1701(3) 0.3141(2) 0.0367(7) Uani 1 1 d . . .
N2B N 0.0734(7) -0.1979(5) 0.0834(3) 0.0833(14) Uani 1 1 d . . .
C2B C 0.1441(5) 0.0902(4) 0.2289(3) 0.0313(8) Uani 1 1 d . . .
C3B C 0.1835(6) 0.0160(5) 0.1296(3) 0.0491(10) Uani 1 1 d . . .
C4B C 0.3176(7) 0.1332(6) 0.0702(3) 0.0597(12) Uani 1 1 d . . .
C5B C 0.4085(6) 0.3353(5) 0.1124(3) 0.0443(9) Uani 1 1 d . . .
C6B C 0.3663(5) 0.4106(5) 0.2083(3) 0.0329(8) Uani 1 1 d . . .
H4A H -0.420(6) -0.118(5) 0.441(2) 0.042(9) Uiso 1 1 d . . .
H5A H -0.271(6) -0.355(5) 0.466(3) 0.046(10) Uiso 1 1 d . . .
H6A H 0.054(6) -0.391(6) 0.376(3) 0.055(10) Uiso 1 1 d . . .
H4B H 0.335(8) 0.075(6) 0.002(3) 0.079(14) Uiso 1 1 d . . .
H5B H 0.505(7) 0.424(6) 0.071(3) 0.059(11) Uiso 1 1 d . . .
H6B H 0.422(6) 0.548(5) 0.240(2) 0.042(9) Uiso 1 1 d . . .

loop_
_atom_site_aniso_label
_atom_site_aniso_U_11
_atom_site_aniso_U_22
_atom_site_aniso_U_33
_atom_site_aniso_U_23
_atom_site_aniso_U_13
_atom_site_aniso_U_12
O1B 0.0366(13) 0.0254(11) 0.0538(15) 0.0159(10) 0.0183(11) 0.0168(10)
O2A 0.0271(13) 0.0598(17) 0.113(2) 0.0636(17) 0.0231(14) 0.0204(12)
O3A 0.0512(16) 0.0384(15) 0.137(3) 0.0393(16) 0.0567(18) 0.0335(14)
N1B 0.0203(13) 0.0204(13) 0.0499(17) 0.0187(12) 0.0099(12) 0.0095(11)
N2A 0.0238(15) 0.0305(15) 0.105(3) 0.0363(17) 0.0332(17) 0.0178(13)
C2A 0.0215(16) 0.0178(15) 0.053(2) 0.0153(14) 0.0141(14) 0.0088(13)
C3A 0.0203(15) 0.0183(15) 0.060(2) 0.0171(15) 0.0161(15) 0.0096(13)
C4A 0.0271(17) 0.0243(16) 0.058(2) 0.0170(15) 0.0248(16) 0.0099(14)
C5A 0.0300(18) 0.0226(16) 0.055(2) 0.0212(16) 0.0113(16) 0.0052(14)
C6A 0.0274(17) 0.0209(17) 0.081(3) 0.0283(17) 0.0136(18) 0.0095(15)
O1A 0.0332(13) 0.0313(13) 0.128(2) 0.0386(14) 0.0484(15) 0.0225(11)
O2B 0.0697(19) 0.0402(15) 0.0646(18) 0.0030(13) 0.0385(15) -0.0251(14)
O3B 0.186(4) 0.0386(18) 0.195(4) -0.016(2) 0.166(4) -0.018(2)
N1A 0.0211(13) 0.0196(13) 0.078(2) 0.0219(13) 0.0224(14) 0.0116(11)
N2B 0.085(3) 0.0305(18) 0.094(3) -0.0016(18) 0.063(2) -0.0172(18)
C2B 0.0199(15) 0.0221(16) 0.056(2) 0.0162(14) 0.0157(14) 0.0079(13)
C3B 0.040(2) 0.0248(18) 0.067(3) 0.0102(17) 0.0272(19) -0.0059(16)
C4B 0.053(2) 0.042(2) 0.057(3) 0.010(2) 0.027(2) -0.0135(19)
C5B 0.0304(19) 0.039(2) 0.055(2) 0.0251(18) 0.0094(17) -0.0053(16)
C6B 0.0213(16) 0.0256(18) 0.056(2) 0.0234(17) 0.0069(15) 0.0048(14)

loop_
_atom_type_symbol
_atom_type_description
_atom_type_scat_dispersion_real
_atom_type_scat_dispersion_imag
_atom_type_scat_source
C C 0.0033 0.0016 'International Tables Vol C Tables 4.2.6.8 and 6.1.1.4'
H H 0.0000 0.0000 'International Tables Vol C Tables 4.2.6.8 and 6.1.1.4'
N N 0.0061 0.0033 'International Tables Vol C Tables 4.2.6.8 and 6.1.1.4'
O O 0.0106 0.0060 'International Tables Vol C Tables 4.2.6.8 and 6.1.1.4'

loop_
_geom_angle_atom_site_label_1
_geom_angle_atom_site_label_2
_geom_angle_atom_site_label_3
_geom_angle
_geom_angle_site_symmetry_1
_geom_angle_site_symmetry_3
_geom_angle_publ_flag
O1B N1B C6B 120.0(2) . . ?
O1B N1B C2B 119.9(2) . . ?
C6B N1B C2B 120.1(3) . . ?
O3A N2A O2A 124.9(3) . . ?
O2A N2A C3A 118.5(3) . . ?
O3A N2A C3A 116.6(3) . . ?
N1A C2A C3A 117.9(3) . . ?
N1A C2A C2B 115.4(2) . . ?
C3A C2A C2B 126.7(2) . . ?
C4A C3A C2A 122.9(3) . . ?
C4A C3A N2A 118.3(3) . . ?
C2A C3A N2A 118.7(3) . . ?
C3A C4A C5A 117.2(3) . . ?
C6A C5A C4A 120.8(3) . . ?
N1A C6A C5A 121.0(3) . . ?
O1A N1A C6A 120.2(2) . . ?
O1A N1A C2A 119.7(2) . . ?
C6A N1A C2A 120.1(2) . . ?
O3B N2B O2B 125.1(3) . . ?
O3B N2B C3B 117.2(3) . . ?
O2B N2B C3B 117.6(3) . . ?
N1B C2B C3B 117.7(3) . . ?
N1B C2B C2A 117.0(3) . . ?
C3B C2B C2A 125.2(3) . . ?
C4B C3B C2B 123.1(3) . . ?
C4B C3B N2B 117.3(3) . . ?
C2B C3B N2B 119.5(3) . . ?
C3B C4B C5B 116.8(4) . . ?
C6B C5B C4B 120.8(3) . . ?
C5B C6B N1B 121.4(3) . . ?

loop_
_geom_bond_atom_site_label_1
_geom_bond_atom_site_label_2
_geom_bond_distance
_geom_bond_site_symmetry_2
_geom_bond_publ_flag
O1B N1B 1.299(3) . ?
O3A N2A 1.229(4) . ?
O2A N2A 1.228(4) . ?
N1B C6B 1.364(4) . ?
N1B C2B 1.372(4) . ?
N2A C3A 1.476(4) . ?
C2A N1A 1.370(4) . ?
C2A C3A 1.386(4) . ?
C2A C2B 1.479(4) . ?
C3A C4A 1.371(4) . ?
C4A C5A 1.376(4) . ?
C5A C6A 1.365(4) . ?
C6A N1A 1.364(4) . ?
O1A N1A 1.304(3) . ?
O2B N2B 1.230(4) . ?
O3B N2B 1.214(4) . ?
N2B C3B 1.477(5) . ?
C2B C3B 1.392(5) . ?
C3B C4B 1.373(5) . ?
C4B C5B 1.390(5) . ?
C5B C6B 1.359(5) . ?

loop_
_cod_related_entry_id
_cod_related_entry_database
_cod_related_entry_code
1 ChemSpider 21149137
